data_7007684
loop_
_publ_author_name
'Janousek, Zbynek'
'Dost\'al, Radim'
'Mach\'acek, Jan'
'Hnyk, Drahom\'ir'
'St\'ibr, Bohumil'

_publ_section_title
;
 The first member of the eleven-vertex azadicarbaborane series,
 1,6,9-NC2B8H13, and its N-alkyl derivatives.
;
_journal_issue 39
_journal_name_full 'Dalton transactions (Cambridge, England : 2003)'
_journal_page_first 4664
_journal_page_last 4671
_journal_paper_doi 10.1039/b608857k
_journal_year 2006
_chemical_formula_moiety 'C6 H21 B8 N'
_chemical_formula_sum 'C6 H21 B8 N'
_chemical_formula_weight 193.72
_chemical_name_systematic
;
?
;
_space_group_IT_number 43
_symmetry_cell_setting orthorhombic
_symmetry_space_group_name_Hall 'F 2 -2d'
_symmetry_space_group_name_H-M 'F d d 2'
_atom_sites_solution_hydrogens geom
_atom_sites_solution_primary direct
_atom_sites_solution_secondary difmap
_audit_creation_method SHELXL-97
_cell_angle_alpha 90.00
_cell_angle_beta 90.00
_cell_angle_gamma 90.00
_cell_formula_units_Z 16
_cell_length_a 22.8108(7)
_cell_length_b 24.1768(10)
_cell_length_c 8.9796(3)
_cell_measurement_temperature 150(2)
_cell_volume 4952.2(3)
_computing_cell_refinement
;
DENZO-SMN and COLLECT (Otwinowski & Minor, 1996)
;
_computing_data_collection
;
DENZO-SMN and COLLECT (Otwinowski & Minor, 1996)
;
_computing_data_reduction
;
DENZO-SMN and COLLECT (Otwinowski & Minor, 1996)
;
_computing_molecular_graphics
;
ORTEP3 for Windows (Farrugia, 1997)
XSeed (Barbour, 2001)
;
_computing_publication_material
;
'enCIFer (CCDC, 2002)'
;
_computing_structure_refinement
;
SHELXS-97 (Sheldrick, 1986)
;
_computing_structure_solution
;
SHELXS-97 (Sheldrick, 1986)
;
_diffrn_ambient_temperature 150(2)
_diffrn_measured_fraction_theta_full 0.995
_diffrn_measured_fraction_theta_max 0.995
_diffrn_measurement_device_type 'Nonius KappaCCD'
_diffrn_measurement_method
;
Detector set at 30mm from sample with different 2theta offsets
1 degree phi exposures for chi=0 degree settings
1 degree omega exposures for chi=90 degree settings
;
_diffrn_radiation_collimation miracol
_diffrn_radiation_detector 'CCD plate'
_diffrn_radiation_monochromator graphite
_diffrn_radiation_source 'Fine-focus Sealed tube'
_diffrn_radiation_type MoK\a
_diffrn_radiation_wavelength 0.71073
_diffrn_reflns_av_R_equivalents 0.0534
_diffrn_reflns_av_sigmaI/netI 0.0538
_diffrn_reflns_limit_h_max 28
_diffrn_reflns_limit_h_min -29
_diffrn_reflns_limit_k_max 23
_diffrn_reflns_limit_k_min -31
_diffrn_reflns_limit_l_max 11
_diffrn_reflns_limit_l_min -11
_diffrn_reflns_number 8136
_diffrn_reflns_theta_full 27.49
_diffrn_reflns_theta_max 27.49
_diffrn_reflns_theta_min 3.61
_exptl_absorpt_coefficient_mu 0.050
_exptl_absorpt_correction_T_max 0.9970
_exptl_absorpt_correction_T_min 0.9379
_exptl_absorpt_correction_type multi-scan
_exptl_absorpt_process_details
;
Using multiple and symmetry-related data measurements via the program SORTAV
See R.H. Blessing, Acta Cryst (1995), A51, 33-38
;
_exptl_crystal_colour colourless
_exptl_crystal_density_diffrn 1.039
_exptl_crystal_density_method 'not measured'
_exptl_crystal_description needle
_exptl_crystal_F_000 1664
_exptl_crystal_size_max 1.30
_exptl_crystal_size_mid 0.10
_exptl_crystal_size_min 0.06
_refine_diff_density_max 0.107
_refine_diff_density_min -0.103
_refine_diff_density_rms 0.026
_refine_ls_abs_structure_details 'Flack H D (1983), Acta Cryst. A39, 876-881'
_refine_ls_abs_structure_Flack 2.2(17)
_refine_ls_extinction_method none
_refine_ls_goodness_of_fit_ref 1.046
_refine_ls_hydrogen_treatment mixed
_refine_ls_matrix_type full
_refine_ls_number_parameters 220
_refine_ls_number_reflns 2669
_refine_ls_number_restraints 1
_refine_ls_restrained_S_all 1.046
_refine_ls_R_factor_all 0.0456
_refine_ls_R_factor_gt 0.0378
_refine_ls_shift/su_max 0.000
_refine_ls_shift/su_mean 0.000
_refine_ls_structure_factor_coef Fsqd
_refine_ls_weighting_details 'w=1/[\s^2^(Fo^2^)+(0.0364P)^2^+1.6076P] where P=(Fo^2^+2Fc^2^)/3'
_refine_ls_weighting_scheme calc
_refine_ls_wR_factor_gt 0.0855
_refine_ls_wR_factor_ref 0.0893
_reflns_number_gt 2384
_reflns_number_total 2669
_reflns_threshold_expression >2sigma(I)
_cod_data_source_file b608857k.txt
_cod_data_source_block zb1
_cod_original_sg_symbol_H-M Fdd2
_cod_database_code 7007684

loop_
_symmetry_equiv_pos_as_xyz
'x, y, z'
'-x, -y, z'
'-x+1/4, y+1/4, z+1/4'
'x+1/4, -y+1/4, z+1/4'
'x, y+1/2, z+1/2'
'-x, -y+1/2, z+1/2'
'-x+1/4, y+3/4, z+3/4'
'x+1/4, -y+3/4, z+3/4'
'x+1/2, y, z+1/2'
'-x+1/2, -y, z+1/2'
'-x+3/4, y+1/4, z+3/4'
'x+3/4, -y+1/4, z+3/4'
'x+1/2, y+1/2, z'
'-x+1/2, -y+1/2, z'
'-x+3/4, y+3/4, z+1/4'
'x+3/4, -y+3/4, z+1/4'

loop_
_atom_site_label
_atom_site_type_symbol
_atom_site_fract_x
_atom_site_fract_y
_atom_site_fract_z
_atom_site_U_iso_or_equiv
_atom_site_adp_type
_atom_site_occupancy
_atom_site_symmetry_multiplicity
_atom_site_calc_flag
_atom_site_refinement_flags
_atom_site_disorder_assembly
_atom_site_disorder_group
N11 N 0.09220(5) 0.30011(5) 0.54159(13) 0.0270(3) Uani 1 1 d . . .
C5 C 0.12787(6) 0.33105(6) 0.28939(17) 0.0306(3) Uani 1 1 d . . .
C10 C 0.09406(6) 0.37909(6) 0.35827(16) 0.0307(3) Uani 1 1 d . . .
C12 C 0.14283(6) 0.30739(6) 0.65577(16) 0.0325(3) Uani 1 1 d . . .
C13 C 0.16105(8) 0.24970(8) 0.7040(2) 0.0450(4) Uani 1 1 d . . .
C14 C 0.11956(8) 0.33884(9) 0.7912(2) 0.0468(4) Uani 1 1 d . . .
C15 C 0.19473(7) 0.33834(8) 0.58882(19) 0.0424(4) Uani 1 1 d . . .
B1 B 0.07493(8) 0.36013(7) 0.18399(18) 0.0330(4) Uani 1 1 d . . .
B2 B 0.08411(8) 0.28736(7) 0.20024(17) 0.0321(4) Uani 1 1 d . . .
B3 B 0.01163(8) 0.31648(7) 0.20140(19) 0.0337(4) Uani 1 1 d . . .
B4 B 0.02239(7) 0.37384(7) 0.32446(18) 0.0318(4) Uani 1 1 d . . .
B6 B 0.11127(7) 0.27475(7) 0.38689(17) 0.0286(3) Uani 1 1 d . . .
B7 B 0.03043(7) 0.25762(7) 0.30752(18) 0.0314(3) Uani 1 1 d . . .
B8 B -0.01025(7) 0.31505(7) 0.38970(18) 0.0310(3) Uani 1 1 d . . .
B9 B 0.05612(7) 0.35347(7) 0.49961(18) 0.0293(3) Uani 1 1 d . . .
H1 H 0.0839(7) 0.3863(7) 0.0870(19) 0.037(4) Uiso 1 1 d . . .
H2 H 0.1025(7) 0.2610(7) 0.113(2) 0.039(4) Uiso 1 1 d . . .
H3 H -0.0207(8) 0.3147(8) 0.107(2) 0.052(5) Uiso 1 1 d . . .
H4 H -0.0048(7) 0.4133(7) 0.3280(19) 0.043(5) Uiso 1 1 d . . .
H5 H 0.1662(8) 0.3355(7) 0.251(2) 0.044(5) Uiso 1 1 d . . .
H6 H 0.1412(6) 0.2411(6) 0.3912(17) 0.028(4) Uiso 1 1 d . . .
H7 H 0.0135(6) 0.2155(6) 0.286(2) 0.031(4) Uiso 1 1 d . . .
H8 H -0.0566(8) 0.3145(7) 0.4249(18) 0.042(5) Uiso 1 1 d . . .
H9 H 0.0422(7) 0.3811(7) 0.587(2) 0.040(4) Uiso 1 1 d . . .
H10 H 0.1126(7) 0.4144(7) 0.3617(17) 0.033(4) Uiso 1 1 d . . .
H11 H 0.0699(6) 0.2768(6) 0.5841(18) 0.026(4) Uiso 1 1 d . . .
H13A H 0.1797(9) 0.2288(8) 0.617(3) 0.061(6) Uiso 1 1 d . . .
H13B H 0.1287(8) 0.2287(8) 0.742(2) 0.053(5) Uiso 1 1 d . . .
H13C H 0.1896(9) 0.2529(8) 0.787(3) 0.063(6) Uiso 1 1 d . . .
H14A H 0.1503(9) 0.3367(9) 0.870(3) 0.057(6) Uiso 1 1 d . . .
H14B H 0.0840(10) 0.3214(9) 0.828(3) 0.073(7) Uiso 1 1 d . . .
H14C H 0.1122(9) 0.3781(11) 0.769(3) 0.068(6) Uiso 1 1 d . . .
H15A H 0.2260(8) 0.3407(8) 0.672(2) 0.055(5) Uiso 1 1 d . . .
H15B H 0.1838(8) 0.3733(8) 0.555(2) 0.047(5) Uiso 1 1 d . . .
H15C H 0.2124(8) 0.3165(8) 0.501(2) 0.054(5) Uiso 1 1 d . . .
H78 H 0.0120(7) 0.2702(7) 0.431(2) 0.043(4) Uiso 1 1 d . . .

loop_
_atom_site_aniso_label
_atom_site_aniso_U_11
_atom_site_aniso_U_22
_atom_site_aniso_U_33
_atom_site_aniso_U_23
_atom_site_aniso_U_13
_atom_site_aniso_U_12
N11 0.0260(6) 0.0283(6) 0.0265(6) 0.0006(5) 0.0017(5) -0.0042(5)
C5 0.0311(7) 0.0301(7) 0.0305(7) 0.0002(6) 0.0072(6) -0.0019(6)
C10 0.0360(7) 0.0240(7) 0.0321(7) -0.0006(6) 0.0051(6) -0.0025(6)
C12 0.0282(7) 0.0394(8) 0.0299(7) 0.0011(6) -0.0025(6) -0.0048(6)
C13 0.0370(8) 0.0485(10) 0.0496(11) 0.0121(8) -0.0146(8) -0.0054(8)
C14 0.0424(9) 0.0667(13) 0.0315(8) -0.0092(8) -0.0034(7) -0.0025(9)
C15 0.0341(8) 0.0514(11) 0.0417(9) 0.0023(8) -0.0038(7) -0.0139(8)
B1 0.0403(9) 0.0298(8) 0.0290(8) 0.0016(6) 0.0053(7) 0.0002(7)
B2 0.0390(9) 0.0300(8) 0.0273(8) -0.0024(6) 0.0038(6) 0.0021(7)
B3 0.0380(9) 0.0324(9) 0.0307(8) 0.0003(6) -0.0015(7) 0.0018(7)
B4 0.0352(8) 0.0290(8) 0.0313(9) 0.0010(6) 0.0032(6) 0.0050(7)
B6 0.0298(7) 0.0261(8) 0.0300(8) -0.0010(6) 0.0022(6) -0.0001(6)
B7 0.0339(8) 0.0291(8) 0.0312(8) -0.0012(6) -0.0029(6) -0.0021(7)
B8 0.0282(8) 0.0330(9) 0.0317(8) 0.0019(6) 0.0008(7) 0.0004(6)
B9 0.0305(7) 0.0285(8) 0.0289(8) -0.0015(6) 0.0055(6) 0.0002(6)

loop_
_atom_type_symbol
_atom_type_description
_atom_type_scat_dispersion_real
_atom_type_scat_dispersion_imag
_atom_type_scat_source
C C 0.0033 0.0016 'International Tables Vol C Tables 4.2.6.8 and 6.1.1.4'
H H 0.0000 0.0000 'International Tables Vol C Tables 4.2.6.8 and 6.1.1.4'
B B 0.0013 0.0007 'International Tables Vol C Tables 4.2.6.8 and 6.1.1.4'
N N 0.0061 0.0033 'International Tables Vol C Tables 4.2.6.8 and 6.1.1.4'

loop_
_geom_angle_atom_site_label_1
_geom_angle_atom_site_label_2
_geom_angle_atom_site_label_3
_geom_angle
_geom_angle_site_symmetry_1
_geom_angle_site_symmetry_3
_geom_angle_publ_flag
C12 N11 B9 116.95(11) . . ?
C12 N11 B6 114.80(10) . . ?
B9 N11 B6 104.55(10) . . ?
C12 N11 H11 102.9(10) . . ?
B9 N11 H11 109.8(10) . . ?
B6 N11 H11 107.6(10) . . ?
C10 C5 B2 112.10(12) . . ?
C10 C5 B6 107.15(11) . . ?
B2 C5 B6 66.15(10) . . ?
C10 C5 B1 63.15(9) . . ?
B2 C5 B1 64.16(10) . . ?
B6 C5 B1 118.26(12) . . ?
C10 C5 H5 121.9(11) . . ?
B2 C5 H5 116.8(11) . . ?
B6 C5 H5 119.8(11) . . ?
B1 C5 H5 114.1(11) . . ?
C5 C10 B9 106.86(12) . . ?
C5 C10 B4 111.34(12) . . ?
B9 C10 B4 66.35(9) . . ?
C5 C10 B1 63.13(10) . . ?
B9 C10 B1 118.28(12) . . ?
B4 C10 B1 63.71(10) . . ?
C5 C10 H10 118.1(9) . . ?
B9 C10 H10 122.8(10) . . ?
B4 C10 H10 120.5(9) . . ?
B1 C10 H10 112.8(10) . . ?
C13 C12 C15 110.54(14) . . ?
C13 C12 C14 108.94(14) . . ?
C15 C12 C14 109.82(14) . . ?
C13 C12 N11 106.72(11) . . ?
C15 C12 N11 111.87(12) . . ?
C14 C12 N11 108.85(12) . . ?
C12 C13 H13A 110.4(11) . . ?
C12 C13 H13B 112.2(11) . . ?
H13A C13 H13B 109.2(16) . . ?
C12 C13 H13C 108.9(11) . . ?
H13A C13 H13C 109.9(17) . . ?
H13B C13 H13C 106.2(17) . . ?
C12 C14 H14A 107.0(12) . . ?
C12 C14 H14B 110.0(14) . . ?
H14A C14 H14B 109.2(19) . . ?
C12 C14 H14C 112.3(14) . . ?
H14A C14 H14C 108.1(18) . . ?
H14B C14 H14C 110.1(18) . . ?
C12 C15 H15A 106.1(11) . . ?
C12 C15 H15B 111.5(11) . . ?
H15A C15 H15B 111.8(15) . . ?
C12 C15 H15C 110.8(11) . . ?
H15A C15 H15C 108.2(14) . . ?
H15B C15 H15C 108.4(16) . . ?
C5 B1 C10 53.72(9) . . ?
C5 B1 B4 99.36(11) . . ?
C10 B1 B4 57.58(9) . . ?
C5 B1 B2 57.14(9) . . ?
C10 B1 B2 99.34(11) . . ?
B4 B1 B2 101.91(11) . . ?
C5 B1 B3 106.37(12) . . ?
C10 B1 B3 106.67(11) . . ?
B4 B1 B3 60.25(10) . . ?
B2 B1 B3 60.39(10) . . ?
C5 B1 H1 123.5(8) . . ?
C10 B1 H1 122.1(9) . . ?
B4 B1 H1 125.8(9) . . ?
B2 B1 H1 127.9(9) . . ?
B3 B1 H1 124.0(8) . . ?
C5 B2 B7 115.16(12) . . ?
C5 B2 B1 58.70(9) . . ?
B7 B2 B1 112.13(12) . . ?
C5 B2 B3 107.53(11) . . ?
B7 B2 B3 60.29(10) . . ?
B1 B2 B3 60.29(9) . . ?
C5 B2 B6 57.00(9) . . ?
B7 B2 B6 69.78(9) . . ?
B1 B2 B6 106.42(11) . . ?
B3 B2 B6 112.02(11) . . ?
C5 B2 H2 119.0(9) . . ?
B7 B2 H2 115.6(9) . . ?
B1 B2 H2 124.3(9) . . ?
B3 B2 H2 125.9(9) . . ?
B6 B2 H2 115.6(9) . . ?
B8 B3 B7 62.32(9) . . ?
B8 B3 B4 57.45(9) . . ?
B7 B3 B4 104.95(11) . . ?
B8 B3 B1 108.82(12) . . ?
B7 B3 B1 108.99(12) . . ?
B4 B3 B1 59.21(9) . . ?
B8 B3 B2 104.97(11) . . ?
B7 B3 B2 57.58(9) . . ?
B4 B3 B2 100.43(12) . . ?
B1 B3 B2 59.33(10) . . ?
B8 B3 H3 122.6(9) . . ?
B7 B3 H3 122.4(9) . . ?
B4 B3 H3 125.9(9) . . ?
B1 B3 H3 118.9(9) . . ?
B2 B3 H3 125.6(9) . . ?
C10 B4 B8 115.36(12) . . ?
C10 B4 B1 58.71(9) . . ?
B8 B4 B1 112.55(12) . . ?
C10 B4 B3 107.81(12) . . ?
B8 B4 B3 60.49(9) . . ?
B1 B4 B3 60.54(10) . . ?
C10 B4 B9 56.53(8) . . ?
B8 B4 B9 70.27(10) . . ?
B1 B4 B9 106.20(11) . . ?
B3 B4 B9 112.46(11) . . ?
C10 B4 H4 117.7(9) . . ?
B8 B4 H4 116.8(9) . . ?
B1 B4 H4 123.0(9) . . ?
B3 B4 H4 126.3(9) . . ?
B9 B4 H4 115.7(9) . . ?
N11 B6 C5 102.00(11) . . ?
N11 B6 B2 130.82(11) . . ?
C5 B6 B2 56.85(9) . . ?
N11 B6 B7 97.96(10) . . ?
C5 B6 B7 100.96(11) . . ?
B2 B6 B7 52.86(8) . . ?
N11 B6 H6 116.3(8) . . ?
C5 B6 H6 120.0(8) . . ?
B2 B6 H6 112.4(8) . . ?
B7 B6 H6 116.3(8) . . ?
B2 B7 B3 62.13(10) . . ?
B2 B7 B8 105.72(11) . . ?
B3 B7 B8 58.78(9) . . ?
B2 B7 B6 57.37(9) . . ?
B3 B7 B6 104.30(11) . . ?
B8 B7 B6 99.52(10) . . ?
B2 B7 H7 122.4(9) . . ?
B3 B7 H7 124.1(9) . . ?
B8 B7 H7 126.4(8) . . ?
B6 B7 H7 124.8(8) . . ?
B2 B7 H78 130.5(8) . . ?
B3 B7 H78 101.9(8) . . ?
B8 B7 H78 43.2(8) . . ?
B6 B7 H78 86.7(8) . . ?
H7 B7 H78 105.6(12) . . ?
B4 B8 B3 62.06(10) . . ?
B4 B8 B7 105.82(11) . . ?
B3 B8 B7 58.90(9) . . ?
B4 B8 B9 57.42(9) . . ?
B3 B8 B9 104.24(11) . . ?
B7 B8 B9 99.51(10) . . ?
B4 B8 H8 121.8(9) . . ?
B3 B8 H8 123.1(9) . . ?
B7 B8 H8 126.3(9) . . ?
B9 B8 H8 125.5(9) . . ?
B4 B8 H78 130.2(7) . . ?
B3 B8 H78 100.8(8) . . ?
B7 B8 H78 42.0(8) . . ?
B9 B8 H78 87.1(8) . . ?
H8 B8 H78 106.9(12) . . ?
N11 B9 C10 102.51(11) . . ?
N11 B9 B4 130.50(12) . . ?
C10 B9 B4 57.12(9) . . ?
N11 B9 B8 97.54(10) . . ?
C10 B9 B8 100.84(10) . . ?
B4 B9 B8 52.31(8) . . ?
N11 B9 H9 119.1(10) . . ?
C10 B9 H9 118.7(9) . . ?
B4 B9 H9 109.7(10) . . ?
B8 B9 H9 114.6(8) . . ?

loop_
_geom_bond_atom_site_label_1
_geom_bond_atom_site_label_2
_geom_bond_distance
_geom_bond_site_symmetry_2
_geom_bond_publ_flag
N11 C12 1.5543(17) . ?
N11 B9 1.576(2) . ?
N11 B6 1.5796(19) . ?
N11 H11 0.851(16) . ?
C5 C10 1.5253(19) . ?
C5 B2 1.659(2) . ?
C5 B6 1.662(2) . ?
C5 B1 1.688(2) . ?
C5 H5 0.948(18) . ?
C10 B9 1.656(2) . ?
C10 B4 1.668(2) . ?
C10 B1 1.688(2) . ?
C10 H10 0.954(18) . ?
C12 C13 1.518(2) . ?
C12 C15 1.524(2) . ?
C12 C14 1.529(2) . ?
C13 H13A 1.03(2) . ?
C13 H13B 0.96(2) . ?
C13 H13C 0.99(2) . ?
C14 H14A 1.00(2) . ?
C14 H14B 0.97(2) . ?
C14 H14C 0.98(2) . ?
C15 H15A 1.04(2) . ?
C15 H15B 0.93(2) . ?
C15 H15C 1.03(2) . ?
B1 B4 1.771(2) . ?
B1 B2 1.778(2) . ?
B1 B3 1.795(2) . ?
B1 H1 1.096(17) . ?
B2 B7 1.716(2) . ?
B2 B3 1.797(2) . ?
B2 B6 1.813(2) . ?
B2 H2 1.093(17) . ?
B3 B8 1.763(2) . ?
B3 B7 1.765(2) . ?
B3 B4 1.790(2) . ?
B3 H3 1.127(19) . ?
B4 B8 1.708(2) . ?
B4 B9 1.819(2) . ?
B4 H4 1.137(17) . ?
B6 B7 2.020(2) . ?
B6 H6 1.061(15) . ?
B7 B8 1.826(2) . ?
B7 H7 1.106(15) . ?
B7 H78 1.227(18) . ?
B8 B9 2.032(2) . ?
B8 H8 1.104(17) . ?
B8 H78 1.254(18) . ?
B9 H9 1.079(18) . ?
